data_1544220
loop_
_publ_author_name
'Ventura-Espinosa, David'
'Vicent, Cristian'
'Baya, Miguel'
'Mata, Jose A.'

_publ_section_title
;
 Ruthenium molecular complexes immobilized on graphene as active catalysts
 for the synthesis of carboxylic acids from alcohol dehydrogenation
;
_journal_issue 22
_journal_name_full 'Catal. Sci. Technol.'
_journal_page_first 8024
_journal_paper_doi 10.1039/C6CY01455K
_journal_volume 6
_journal_year 2016
_chemical_formula_moiety 'C31 H30 Cl2 N2 Ru, 2(C H Cl3), 2(C1.5 H3.5)'
_chemical_formula_sum 'C36 H39 Cl8 N2 Ru'
_chemical_formula_weight 884.36
_chemical_name_systematic
;
 ? 
;
_space_group_crystal_system triclinic
_space_group_IT_number 2
_space_group_name_Hall '-P 1'
_space_group_name_H-M_alt 'P -1'
_symmetry_space_group_name_Hall '-P 1'
_symmetry_space_group_name_H-M 'P -1'
_atom_sites_solution_hydrogens geom
_atom_sites_solution_primary iterative
_atom_sites_solution_secondary difmap
_audit_creation_date 2014-12-29
_audit_creation_method
;
Olex2 1.2-alpha
(compiled 2014.11.28 svn.r3106 for OlexSys, GUI svn.r4963)
;
_audit_update_record
;
2016-07-01 deposited with the CCDC.
2016-09-27 downloaded from the CCDC.
;
_cell_angle_alpha 62.367(5)
_cell_angle_beta 84.064(4)
_cell_angle_gamma 77.725(4)
_cell_formula_units_Z 2
_cell_length_a 11.3681(4)
_cell_length_b 14.3155(7)
_cell_length_c 14.8357(7)
_cell_measurement_temperature 293(2)
_cell_volume 2090.04(19)
_computing_molecular_graphics 'Olex2 (Dolomanov et al., 2009)'
_computing_publication_material 'Olex2 (Dolomanov et al., 2009)'
_computing_structure_refinement 'ShelXL (Sheldrick, 2008)'
_computing_structure_solution
;
Superflip (Palatinus & Chapuis, 2007;Palatinus & van der Lee, 2008;
Palatinus et al., 2012)
;
_diffrn_ambient_temperature 293(2)
_diffrn_measured_fraction_theta_full 0.998
_diffrn_measured_fraction_theta_max 0.907
_diffrn_radiation_monochromator graphite
_diffrn_radiation_type MoK\a
_diffrn_radiation_wavelength 0.71073
_diffrn_reflns_av_R_equivalents 0.0570
_diffrn_reflns_av_unetI/netI 0.0449
_diffrn_reflns_limit_h_max 15
_diffrn_reflns_limit_h_min -15
_diffrn_reflns_limit_k_max 19
_diffrn_reflns_limit_k_min -19
_diffrn_reflns_limit_l_max 20
_diffrn_reflns_limit_l_min -20
_diffrn_reflns_number 45813
_diffrn_reflns_theta_full 25.00
_diffrn_reflns_theta_max 29.53
_diffrn_reflns_theta_min 2.91
_diffrn_source 'fine-focus sealed tube'
_exptl_absorpt_coefficient_mu 0.913
_exptl_crystal_colour 'clear orangish orange'
_exptl_crystal_colour_lustre clear
_exptl_crystal_colour_modifier orangish
_exptl_crystal_colour_primary orange
_exptl_crystal_density_diffrn 1.405
_exptl_crystal_density_method 'not measured'
_exptl_crystal_description plate
_exptl_crystal_F_000 898
_exptl_crystal_size_max 0.13
_exptl_crystal_size_mid 0.1
_exptl_crystal_size_min 0.09
_refine_diff_density_max 1.797
_refine_diff_density_min -0.980
_refine_diff_density_rms 0.118
_refine_ls_extinction_method none
_refine_ls_goodness_of_fit_ref 1.069
_refine_ls_hydrogen_treatment constr
_refine_ls_matrix_type full
_refine_ls_number_parameters 491
_refine_ls_number_reflns 10614
_refine_ls_number_restraints 81
_refine_ls_restrained_S_all 1.071
_refine_ls_R_factor_all 0.0766
_refine_ls_R_factor_gt 0.0613
_refine_ls_shift/su_max 0.003
_refine_ls_shift/su_mean 0.000
_refine_ls_structure_factor_coef Fsqd
_refine_ls_weighting_details 'calc w=1/[\s^2^(Fo^2^)+(0.1110P)^2^+2.2260P] where P=(Fo^2^+2Fc^2^)/3'
_refine_ls_weighting_scheme calc
_refine_ls_wR_factor_gt 0.1725
_refine_ls_wR_factor_ref 0.1917
_reflns_number_gt 8674
_reflns_number_total 10614
_reflns_threshold_expression >2sigma(I)
_cod_data_source_file c6cy01455k3.cif
_cod_data_source_block str1743
_cod_depositor_comments 'Adding full bibliography for 1544219--1544220.cif.'
_cod_original_cell_volume 2090.06(17)
_cod_database_code 1544220
_olex2_refinement_description
;
1. Fixed Uiso
 At 1.2 times of:
  All C(H) groups, All C(H,H) groups, All C(H,H,H,H) groups
 At 1.5 times of:
  All C(H,H,H) groups, All C(H,H,H,H,H,H) groups
2. Restrained distances
 C49-C51
 1.4 with sigma of 0.01
 C48-C49 = C50-C51
 1.4 with sigma of 0.01
3. Uiso/Uaniso restraints and constraints
Uanis(Cl38) \\sim Ueq: with sigma of 0.1 and sigma for terminal atoms of 0.2
Uanis(Cl47) \\sim Ueq: with sigma of 0.1 and sigma for terminal atoms of 0.2
Uanis(C51) \\sim Ueq, Uanis(C49) \\sim Ueq, Uanis(C50) \\sim Ueq, Uanis(C48)
\\sim Ueq: with sigma of 0.05 and sigma for terminal atoms of 0.1
Uanis(C51) \\sim Ueq, Uanis(C48) \\sim Ueq, Uanis(C50) \\sim Ueq, Uanis(C49)
\\sim Ueq: with sigma of 0.01 and sigma for terminal atoms of 0.01
Uanis(C54) \\sim Ueq, Uanis(C53) \\sim Ueq, Uanis(C52) \\sim Ueq: with sigma of
0.01 and sigma for terminal atoms of 0.1
4. Others
 Fixed Sof: Cl44(0.5) Cl46(0.5) Cl42(0.5) H41(0.5) H41A(0.5) Cl43(0.5)
 Cl45(0.5) Cl47(0.5) C50(0.25) H50A(0.25) H50B(0.25) C49(0.25) H49A(0.25)
 H49B(0.25) C51(0.5) H51C(0.25) H51D(0.25) H51B(0.25) H51A(0.25) C52(0.5)
 H52A(0.5) H52B(0.5) C53(0.5) H53A(0.5) H53B(0.5) C54(0.5) H54A(0.5) H54B(0.5)
 H54C(0.5) C48(0.5) H48D(0.25) H48E(0.25) H48F(0.25) H48A(0.25) H48B(0.25)
 H48C(0.25)
5.a Ternary CH refined with riding coordinates:
 C34(H34), C41(H41), C41(H41A), C37(H37)
5.b Secondary CH2 refined with riding coordinates:
 C10(H10A,H10B), C50(H50A,H50B), C49(H49A,H49B), C51(H51C,H51D), C51(H51B,
 H51A), C52(H52A,H52B), C53(H53A,H53B)
5.c Me refined with riding coordinates:
 C54(H54A,H54B,H54C), C48(H48D,H48E,H48F), C48(H48A,H48B,H48C)
5.d Aromatic/amide H refined with riding coordinates:
 C22(H22), C26(H26), C25(H25), C33(H33), C8(H8), C13(H13), C24(H24), C30(H30),
 C23(H23), C18(H18), C7(H7), C32(H32), C17(H17), C12(H12), C29(H29)
5.e Idealised Me refined as rotating group:
 C5(H5A,H5B,H5C), C36(H36A,H36B,H36C), C27(H27A,H27B,H27C), C35(H35A,H35B,H35C)
;
_olex2_submission_special_instructions 'No special instructions were received'

loop_
_space_group_symop_id
_space_group_symop_operation_xyz
1 'x, y, z'
2 '-x, -y, -z'

loop_
_atom_site_label
_atom_site_type_symbol
_atom_site_fract_x
_atom_site_fract_y
_atom_site_fract_z
_atom_site_U_iso_or_equiv
_atom_site_adp_type
_atom_site_occupancy
_atom_site_calc_flag
_atom_site_disorder_assembly
_atom_site_disorder_group
_atom_site_refinement_flags_posn
_atom_site_refinement_flags_adp
Ru1 Ru 0.29155(2) 0.42852(2) 0.17543(2) 0.03245(11) Uani 1 d . . . .
Cl3 Cl 0.27947(9) 0.60665(7) 0.03312(7) 0.0414(2) Uani 1 d . . . .
Cl4 Cl 0.11847(8) 0.51305(8) 0.23960(7) 0.0397(2) Uani 1 d . . . .
C22 C 0.2407(5) -0.1977(5) 0.7367(6) 0.084(2) Uani 1 d . . . .
H22 H 0.2746 -0.2702 0.7714 0.101 Uiso 1 calc . . R .
C21 C 0.2247(4) -0.1504(4) 0.6306(5) 0.0734(18) Uani 1 d . . . .
C26 C 0.2429(6) -0.1616(4) 0.4708(6) 0.083(2) Uani 1 d . . . .
H26 H 0.2649 -0.2025 0.4359 0.099 Uiso 1 calc . . R .
C25 C 0.2582(5) -0.2073(4) 0.5721(7) 0.091(2) Uani 1 d . . . .
H25 H 0.2926 -0.2797 0.6055 0.109 Uiso 1 calc . . R .
C5 C 0.2573(5) 0.4588(4) -0.0723(3) 0.0590(12) Uani 1 d . . . .
H5A H 0.2940 0.4080 -0.0968 0.088 Uiso 1 calc . . GR .
H5B H 0.3180 0.4751 -0.0442 0.088 Uiso 1 calc . . GR .
H5C H 0.2182 0.5234 -0.1275 0.088 Uiso 1 calc . . GR .
C16 C 0.1072(4) 0.1233(3) 0.4174(4) 0.0476(10) Uani 1 d . . . .
N9 N 0.0751(3) 0.3438(3) 0.1478(3) 0.0412(7) Uani 1 d . . . .
C36 C 0.4124(7) 0.5815(6) 0.3093(6) 0.088(2) Uani 1 d . . . .
H36A H 0.3892 0.6169 0.3515 0.132 Uiso 1 calc . . GR .
H36B H 0.3681 0.6211 0.2468 0.132 Uiso 1 calc . . GR .
H36C H 0.4970 0.5777 0.2948 0.132 Uiso 1 calc . . GR .
C14 C 0.1919(5) -0.0482(4) 0.4162(5) 0.0681(15) Uani 1 d . . . .
C27 C 0.4496(5) 0.2309(5) 0.1227(5) 0.0740(16) Uani 1 d . . . .
H27A H 0.3794 0.2009 0.1292 0.111 Uiso 1 calc . . GR .
H27B H 0.5185 0.1742 0.1478 0.111 Uiso 1 calc . . GR .
H27C H 0.4622 0.2781 0.0524 0.111 Uiso 1 calc . . GR .
N6 N 0.1687(3) 0.4133(3) 0.0063(3) 0.0457(8) Uani 1 d . . . .
C33 C 0.3624(4) 0.2614(3) 0.2744(3) 0.0483(10) Uani 1 d . . . .
H33 H 0.3270 0.2013 0.2975 0.058 Uiso 1 calc . . R .
C15 C 0.1568(4) 0.0116(3) 0.4705(4) 0.0539(11) Uani 1 d . . . .
C8 C 0.0115(4) 0.3399(4) 0.0755(4) 0.0552(11) Uani 1 d . . . .
H8 H -0.0584 0.3120 0.0864 0.066 Uiso 1 calc . . R .
C13 C 0.1780(6) 0.0031(4) 0.3113(6) 0.0755(16) Uani 1 d . . . .
H13 H 0.2002 -0.0363 0.2751 0.091 Uiso 1 calc . . R .
C35 C 0.4541(6) 0.4051(6) 0.4623(5) 0.0791(17) Uani 1 d . . . .
H35A H 0.5381 0.4076 0.4491 0.119 Uiso 1 calc . . GR .
H35B H 0.4432 0.3320 0.4920 0.119 Uiso 1 calc . . GR .
H35C H 0.4248 0.4346 0.5086 0.119 Uiso 1 calc . . GR .
C20 C 0.1722(4) -0.0393(3) 0.5787(4) 0.0591(14) Uani 1 d . . . .
C24 C 0.1578(6) -0.0332(5) 0.7398(5) 0.0844(19) Uani 1 d . . . .
H24 H 0.1360 0.0059 0.7764 0.101 Uiso 1 calc . . R .
C30 C 0.4726(3) 0.4397(4) 0.2106(3) 0.0446(9) Uani 1 d . . . .
H30 H 0.5113 0.4977 0.1892 0.054 Uiso 1 calc . . R .
C23 C 0.2072(6) -0.1394(6) 0.7902(6) 0.093(2) Uani 1 d . . . .
H23 H 0.2182 -0.1721 0.8602 0.111 Uiso 1 calc . . R .
C18 C 0.0874(5) 0.1303(4) 0.5800(4) 0.0662(14) Uani 1 d . . . .
H18 H 0.0630 0.1701 0.6157 0.079 Uiso 1 calc . . R .
C7 C 0.0694(5) 0.3835(4) -0.0128(4) 0.0587(12) Uani 1 d . . . .
H7 H 0.0473 0.3922 -0.0753 0.070 Uiso 1 calc . . R .
C32 C 0.3470(4) 0.3199(3) 0.3296(3) 0.0465(9) Uani 1 d . . . .
H32 H 0.2972 0.3004 0.3867 0.056 Uiso 1 calc . . R .
C17 C 0.0732(4) 0.1789(3) 0.4785(4) 0.0547(11) Uani 1 d . . . .
H17 H 0.0400 0.2516 0.4463 0.066 Uiso 1 calc . . R .
C2 C 0.1719(3) 0.3914(3) 0.1052(3) 0.0345(7) Uani 1 d . . . .
C11 C 0.0960(4) 0.1732(3) 0.3120(4) 0.0460(9) Uani 1 d . . . .
C28 C 0.4319(4) 0.2929(4) 0.1832(3) 0.0467(9) Uani 1 d . . . .
C12 C 0.1307(5) 0.1138(4) 0.2587(5) 0.0628(13) Uani 1 d . . . .
H12 H 0.1229 0.1469 0.1883 0.075 Uiso 1 calc . . R .
C31 C 0.4056(3) 0.4093(4) 0.3010(3) 0.0453(9) Uani 1 d . . . .
C19 C 0.1389(5) 0.0193(5) 0.6342(4) 0.0693(16) Uani 1 d . . . .
C29 C 0.4829(3) 0.3850(4) 0.1512(3) 0.0463(9) Uani 1 d . . . .
H29 H 0.5242 0.4102 0.0896 0.056 Uiso 1 calc . . R .
C10 C 0.0464(4) 0.2929(3) 0.2560(3) 0.0433(8) Uani 1 d . . . .
H10A H -0.0405 0.3043 0.2639 0.052 Uiso 1 calc . . R .
H10B H 0.0772 0.3284 0.2881 0.052 Uiso 1 calc . . R .
C34 C 0.3853(5) 0.4696(5) 0.3641(4) 0.0618(13) Uani 1 d . . . .
H34 H 0.2996 0.4767 0.3821 0.074 Uiso 1 calc . . R .
Cl44 Cl 0.8225(6) 0.6461(4) 0.4006(5) 0.1181(19) Uani 0.50 d A 1 . .
Cl46 Cl 0.8685(4) 0.4173(3) 0.5148(3) 0.0974(11) Uani 0.50 d A 1 . .
Cl42 Cl 0.7817(4) 0.5091(6) 0.3150(4) 0.1257(18) Uani 0.50 d A 1 . .
C41 C 0.8701(6) 0.5456(8) 0.3812(6) 0.102(3) Uani 1 d . . . .
H41 H 0.9520 0.5470 0.3532 0.123 Uiso 0.50 calc A 1 R .
H41A H 0.9526 0.5358 0.3561 0.123 Uiso 0.50 calc A 2 R .
Cl43 Cl 0.7736(7) 0.6572(6) 0.2692(5) 0.162(2) Uani 0.50 d A 2 . .
Cl45 Cl 0.8671(5) 0.6095(6) 0.4571(5) 0.118(2) Uani 0.50 d A 2 . .
Cl47 Cl 0.8260(5) 0.4422(5) 0.4165(7) 0.156(3) Uani 0.50 d A 2 . U
Cl39 Cl 0.2417(4) 0.8660(3) 0.0663(4) 0.2001(18) Uani 1 d . . . .
C37 C 0.1257(9) 0.7906(6) 0.1192(7) 0.112(3) Uani 1 d . . . .
H37 H 0.1557 0.7180 0.1266 0.135 Uiso 1 calc . . R .
Cl40 Cl 0.1056(4) 0.7838(3) 0.2393(3) 0.1918(16) Uani 1 d . . . .
Cl38 Cl 0.0070(5) 0.8454(4) 0.0437(6) 0.278(4) Uani 1 d . . . U
C50 C 0.4439(15) 0.0908(12) 0.5615(13) 0.057(4) Uani 0.25 d B 2 D U
H50A H 0.3603 0.1122 0.5409 0.068 Uiso 0.25 calc B 2 R .
H50B H 0.4810 0.1518 0.5168 0.068 Uiso 0.25 calc B 2 R .
C49 C 0.4737(14) 0.0204(12) 0.6206(11) 0.052(4) Uani 0.25 d B 1 D U
H49A H 0.5514 -0.0173 0.6523 0.063 Uiso 0.25 calc B 1 R .
H49B H 0.4202 -0.0304 0.6561 0.063 Uiso 0.25 calc B 1 R .
C51 C 0.4903(12) 0.0159(13) 0.5270(11) 0.094(5) Uani 0.50 d . . D U
H51C H 0.5721 0.0005 0.5502 0.112 Uiso 0.25 calc B 2 R .
H51D H 0.4550 -0.0427 0.5793 0.112 Uiso 0.25 calc B 2 R .
H51B H 0.4130 0.0599 0.4985 0.112 Uiso 0.25 calc B 1 R .
H51A H 0.5450 0.0663 0.4979 0.112 Uiso 0.25 calc B 1 R .
C52 C 0.512(5) -0.034(4) 0.062(3) 0.29(2) Uani 0.50 d . . . U
H52A H 0.4362 -0.0233 0.0957 0.343 Uiso 0.50 calc . . R .
H52B H 0.5668 -0.0003 0.0783 0.343 Uiso 0.50 calc . . R .
C53 C 0.567(4) -0.165(4) 0.115(4) 0.252(18) Uani 0.50 d . . . U
H53A H 0.5169 -0.2078 0.1070 0.302 Uiso 0.50 calc . . R .
H53B H 0.5925 -0.1956 0.1853 0.302 Uiso 0.50 calc . . R .
C54 C 0.682(4) -0.129(3) 0.025(3) 0.228(17) Uani 0.50 d . . . U
H54A H 0.6476 -0.0925 -0.0420 0.342 Uiso 0.50 calc . . R .
H54B H 0.7374 -0.1929 0.0319 0.342 Uiso 0.50 calc . . R .
H54C H 0.7228 -0.0833 0.0354 0.342 Uiso 0.50 calc . . R .
C48 C 0.4382(12) 0.0931(10) 0.6631(11) 0.094(4) Uani 0.50 d . . D U
H48D H 0.4338 0.1655 0.6518 0.140 Uiso 0.25 calc B 2 R .
H48E H 0.5091 0.0485 0.7016 0.140 Uiso 0.25 calc B 2 R .
H48F H 0.3682 0.0670 0.7001 0.140 Uiso 0.25 calc B 2 R .
H48A H 0.4217 0.1652 0.6093 0.140 Uiso 0.25 calc B 1 R .
H48B H 0.5019 0.0863 0.7048 0.140 Uiso 0.25 calc B 1 R .
H48C H 0.3671 0.0771 0.7039 0.140 Uiso 0.25 calc B 1 R .

loop_
_atom_site_aniso_label
_atom_site_aniso_U_11
_atom_site_aniso_U_22
_atom_site_aniso_U_33
_atom_site_aniso_U_23
_atom_site_aniso_U_13
_atom_site_aniso_U_12
Ru1 0.02633(16) 0.03889(18) 0.03127(17) -0.01446(12) 0.00185(10) -0.00892(11)
Cl3 0.0403(5) 0.0419(5) 0.0370(4) -0.0131(4) 0.0048(3) -0.0118(4)
Cl4 0.0350(4) 0.0458(5) 0.0396(4) -0.0210(4) 0.0055(3) -0.0091(4)
C22 0.043(3) 0.053(3) 0.096(5) 0.022(3) -0.021(3) -0.017(2)
C21 0.036(2) 0.044(2) 0.105(4) 0.000(3) -0.007(2) -0.0156(19)
C26 0.067(4) 0.039(2) 0.130(6) -0.027(3) -0.014(4) -0.007(2)
C25 0.058(3) 0.037(2) 0.143(7) -0.007(3) -0.027(4) -0.008(2)
C5 0.078(3) 0.066(3) 0.040(2) -0.027(2) 0.012(2) -0.028(3)
C16 0.0331(19) 0.0332(18) 0.062(3) -0.0075(17) 0.0025(17) -0.0120(15)
N9 0.0335(16) 0.0406(16) 0.0483(18) -0.0160(14) -0.0040(13) -0.0128(13)
C36 0.105(5) 0.089(4) 0.096(5) -0.062(4) -0.012(4) -0.021(4)
C14 0.050(3) 0.039(2) 0.103(4) -0.018(3) -0.010(3) -0.013(2)
C27 0.068(3) 0.073(3) 0.089(4) -0.052(3) -0.010(3) 0.011(3)
N6 0.052(2) 0.0499(19) 0.0390(17) -0.0198(15) -0.0055(14) -0.0153(16)
C33 0.035(2) 0.0398(19) 0.054(2) -0.0071(18) -0.0088(17) -0.0053(16)
C15 0.032(2) 0.0340(19) 0.082(3) -0.012(2) -0.0011(19) -0.0134(15)
C8 0.044(2) 0.054(2) 0.071(3) -0.026(2) -0.015(2) -0.0161(19)
C13 0.077(4) 0.052(3) 0.112(5) -0.049(3) -0.005(3) -0.014(3)
C35 0.074(4) 0.116(5) 0.065(3) -0.055(4) -0.015(3) -0.013(3)
C20 0.029(2) 0.040(2) 0.079(3) 0.002(2) -0.006(2) -0.0164(16)
C24 0.068(4) 0.084(4) 0.061(3) 0.003(3) -0.004(3) -0.018(3)
C30 0.0260(17) 0.057(2) 0.051(2) -0.0219(19) -0.0010(15) -0.0138(16)
C23 0.058(3) 0.087(5) 0.075(4) 0.017(4) -0.014(3) -0.018(3)
C18 0.064(3) 0.057(3) 0.053(3) -0.008(2) 0.008(2) -0.006(2)
C7 0.068(3) 0.061(3) 0.055(3) -0.026(2) -0.019(2) -0.017(2)
C32 0.0350(19) 0.054(2) 0.0365(19) -0.0089(17) -0.0044(15) -0.0073(17)
C17 0.046(2) 0.038(2) 0.058(3) -0.0057(19) 0.0090(19) -0.0064(17)
C2 0.0317(17) 0.0353(17) 0.0358(17) -0.0142(14) -0.0013(13) -0.0088(13)
C11 0.0318(19) 0.0380(19) 0.063(3) -0.0163(18) -0.0002(17) -0.0129(15)
C28 0.0329(19) 0.051(2) 0.056(2) -0.0262(19) -0.0034(17) 0.0010(16)
C12 0.064(3) 0.050(2) 0.078(3) -0.029(2) -0.011(3) -0.012(2)
C31 0.0300(18) 0.064(3) 0.044(2) -0.0241(19) -0.0063(15) -0.0103(17)
C19 0.047(3) 0.063(3) 0.061(3) 0.005(2) 0.005(2) -0.016(2)
C29 0.0252(17) 0.063(2) 0.046(2) -0.0225(19) 0.0040(15) -0.0050(16)
C10 0.0356(19) 0.0365(18) 0.050(2) -0.0121(16) 0.0042(16) -0.0110(15)
C34 0.047(3) 0.089(4) 0.061(3) -0.046(3) -0.008(2) -0.005(2)
Cl44 0.118(5) 0.084(3) 0.144(5) -0.052(3) 0.047(4) -0.025(3)
Cl46 0.108(3) 0.091(2) 0.082(2) -0.0392(19) 0.012(2) -0.003(2)
Cl42 0.095(3) 0.210(6) 0.096(3) -0.079(3) -0.003(2) -0.051(3)
C41 0.063(4) 0.171(8) 0.118(6) -0.108(6) 0.020(4) -0.020(4)
Cl43 0.176(6) 0.184(6) 0.134(4) -0.088(4) -0.012(4) -0.005(5)
Cl45 0.102(4) 0.168(6) 0.138(5) -0.116(5) 0.031(3) -0.039(4)
Cl47 0.084(3) 0.116(4) 0.308(10) -0.128(5) 0.043(4) -0.043(3)
Cl39 0.221(4) 0.139(3) 0.261(5) -0.094(3) 0.071(3) -0.102(3)
C37 0.160(8) 0.075(4) 0.116(6) -0.059(4) 0.035(6) -0.027(5)
Cl40 0.235(4) 0.218(4) 0.206(3) -0.173(3) 0.062(3) -0.054(3)
Cl38 0.242(5) 0.179(3) 0.493(9) -0.231(5) -0.199(6) 0.084(3)
C50 0.037(7) 0.045(7) 0.063(8) 0.006(6) -0.013(6) -0.023(6)
C49 0.028(6) 0.038(6) 0.066(8) 0.001(6) -0.008(6) -0.012(5)
C51 0.047(5) 0.117(8) 0.115(9) -0.037(6) 0.014(6) -0.056(6)
C52 0.29(2) 0.29(2) 0.29(2) -0.134(14) -0.003(10) -0.063(11)
C53 0.25(2) 0.25(2) 0.25(2) -0.114(12) 0.000(10) -0.040(10)
C54 0.30(4) 0.22(3) 0.26(4) -0.16(3) -0.04(3) -0.10(3)
C48 0.069(6) 0.077(6) 0.101(7) -0.006(5) -0.006(6) -0.027(5)

loop_
_atom_type_symbol
_atom_type_description
_atom_type_scat_dispersion_real
_atom_type_scat_dispersion_imag
_atom_type_scat_source
C C 0.0033 0.0016 'International Tables Vol C Tables 4.2.6.8 and 6.1.1.4'
H H 0.0000 0.0000 'International Tables Vol C Tables 4.2.6.8 and 6.1.1.4'
Cl Cl 0.1484 0.1585 'International Tables Vol C Tables 4.2.6.8 and 6.1.1.4'
N N 0.0061 0.0033 'International Tables Vol C Tables 4.2.6.8 and 6.1.1.4'
Ru Ru -1.2594 0.8363 'International Tables Vol C Tables 4.2.6.8 and 6.1.1.4'

loop_
_geom_angle_atom_site_label_1
_geom_angle_atom_site_label_2
_geom_angle_atom_site_label_3
_geom_angle
_geom_angle_site_symmetry_1
Cl3 Ru1 Cl4 84.16(3) .
C33 Ru1 Cl3 159.33(13) .
C33 Ru1 Cl4 116.19(13) .
C33 Ru1 C30 79.19(16) .
C33 Ru1 C28 38.00(17) .
C33 Ru1 C31 68.06(17) .
C33 Ru1 C29 67.84(17) .
C30 Ru1 Cl3 88.53(11) .
C30 Ru1 Cl4 116.68(12) .
C30 Ru1 C31 36.27(15) .
C32 Ru1 Cl3 148.13(13) .
C32 Ru1 Cl4 89.33(12) .
C32 Ru1 C33 37.68(18) .
C32 Ru1 C30 66.71(16) .
C32 Ru1 C28 68.38(17) .
C32 Ru1 C31 37.94(16) .
C32 Ru1 C29 80.08(16) .
C2 Ru1 Cl3 91.02(10) .
C2 Ru1 Cl4 88.03(10) .
C2 Ru1 C33 93.22(15) .
C2 Ru1 C30 155.08(16) .
C2 Ru1 C32 119.97(15) .
C2 Ru1 C28 91.96(15) .
C2 Ru1 C31 157.86(16) .
C2 Ru1 C29 117.89(16) .
C28 Ru1 Cl3 121.67(13) .
C28 Ru1 Cl4 154.16(13) .
C28 Ru1 C30 67.41(16) .
C28 Ru1 C31 80.50(16) .
C31 Ru1 Cl3 110.69(12) .
C31 Ru1 Cl4 89.90(11) .
C29 Ru1 Cl3 92.35(12) .
C29 Ru1 Cl4 153.95(12) .
C29 Ru1 C30 37.30(16) .
C29 Ru1 C28 37.62(17) .
C29 Ru1 C31 67.17(16) .
C23 C22 C21 121.6(5) .
C22 C21 C25 123.6(6) .
C22 C21 C20 118.5(7) .
C25 C21 C20 117.9(6) .
C25 C26 C14 119.7(7) .
C26 C25 C21 123.3(5) .
C15 C16 C17 116.3(4) .
C11 C16 C15 120.2(5) .
C11 C16 C17 123.5(4) .
C8 N9 C10 122.8(4) .
C2 N9 C8 110.9(4) .
C2 N9 C10 126.0(3) .
C15 C14 C26 119.3(6) .
C13 C14 C26 121.7(6) .
C13 C14 C15 119.0(4) .
C7 N6 C5 122.3(4) .
C2 N6 C5 126.6(3) .
C2 N6 C7 111.0(4) .
C32 C33 Ru1 70.5(2) .
C32 C33 C28 120.5(4) .
C28 C33 Ru1 72.2(2) .
C16 C15 C20 120.3(5) .
C14 C15 C16 119.7(5) .
C14 C15 C20 120.0(4) .
C7 C8 N9 107.0(4) .
C14 C13 C12 121.3(6) .
C21 C20 C15 119.8(6) .
C19 C20 C21 119.3(5) .
C19 C20 C15 120.8(4) .
C23 C24 C19 122.1(8) .
C31 C30 Ru1 73.0(2) .
C31 C30 C29 121.8(4) .
C29 C30 Ru1 69.1(2) .
C24 C23 C22 119.5(7) .
C17 C18 C19 121.6(6) .
C8 C7 N6 106.9(4) .
C33 C32 Ru1 71.8(2) .
C33 C32 C31 122.1(4) .
C31 C32 Ru1 75.1(2) .
C18 C17 C16 123.0(4) .
N9 C2 Ru1 127.5(3) .
N6 C2 Ru1 128.3(3) .
N6 C2 N9 104.1(3) .
C16 C11 C10 119.7(4) .
C12 C11 C16 119.9(4) .
C12 C11 C10 120.4(4) .
C27 C28 Ru1 131.0(3) .
C33 C28 Ru1 69.8(2) .
C33 C28 C27 121.3(5) .
C29 C28 Ru1 70.1(2) .
C29 C28 C27 121.2(5) .
C29 C28 C33 117.5(4) .
C11 C12 C13 119.9(5) .
C30 C31 Ru1 70.8(2) .
C30 C31 C32 116.5(4) .
C30 C31 C34 123.8(4) .
C32 C31 Ru1 67.0(2) .
C32 C31 C34 119.6(4) .
C34 C31 Ru1 129.3(3) .
C20 C19 C24 119.0(6) .
C20 C19 C18 118.0(5) .
C24 C19 C18 123.0(7) .
C30 C29 Ru1 73.6(2) .
C30 C29 C28 121.4(4) .
C28 C29 Ru1 72.3(2) .
N9 C10 C11 115.1(4) .
C36 C34 C31 114.5(5) .
C35 C34 C36 110.8(5) .
C35 C34 C31 110.5(4) .
Cl44 C41 Cl46 106.6(4) .
Cl44 C41 Cl42 121.1(6) .
Cl44 C41 Cl43 69.4(5) .
Cl44 C41 Cl45 30.8(3) .
Cl42 C41 Cl46 96.9(5) .
Cl42 C41 Cl43 61.3(4) .
Cl43 C41 Cl46 145.2(5) .
Cl45 C41 Cl46 82.8(4) .
Cl45 C41 Cl42 145.3(5) .
Cl45 C41 Cl43 100.2(5) .
Cl47 C41 Cl44 132.1(6) .
Cl47 C41 Cl46 46.4(5) .
Cl47 C41 Cl42 51.0(4) .
Cl47 C41 Cl43 109.3(6) .
Cl47 C41 Cl45 123.5(7) .
Cl40 C37 Cl39 103.2(5) .
Cl38 C37 Cl39 110.7(6) .
Cl38 C37 Cl40 116.9(6) .
C51 C50 C48 135.5(14) .
C51 C49 C48 142.4(15) .
C50 C51 C49 41.9(10) .
C51 C51 C50 157(3) 2_656
C51 C51 C49 161(3) 2_656
C52 C52 C53 120(5) 2_655
C52 C53 C54 84(3) .
C49 C48 C50 39.5(9) .

loop_
_geom_bond_atom_site_label_1
_geom_bond_atom_site_label_2
_geom_bond_distance
_geom_bond_site_symmetry_2
Ru1 Cl3 2.4282(10) .
Ru1 Cl4 2.4312(9) .
Ru1 C33 2.167(4) .
Ru1 C30 2.230(4) .
Ru1 C32 2.151(4) .
Ru1 C2 2.081(3) .
Ru1 C28 2.200(4) .
Ru1 C31 2.258(4) .
Ru1 C29 2.172(4) .
C22 C21 1.410(10) .
C22 C23 1.374(11) .
C21 C25 1.420(11) .
C21 C20 1.426(6) .
C26 C25 1.346(11) .
C26 C14 1.450(7) .
C5 N6 1.459(6) .
C16 C15 1.426(6) .
C16 C17 1.439(7) .
C16 C11 1.393(7) .
N9 C8 1.383(5) .
N9 C2 1.360(5) .
N9 C10 1.456(5) .
C36 C34 1.507(9) .
C14 C15 1.403(8) .
C14 C13 1.389(9) .
C27 C28 1.503(7) .
N6 C7 1.386(6) .
N6 C2 1.354(5) .
C33 C32 1.395(7) .
C33 C28 1.422(6) .
C15 C20 1.435(8) .
C8 C7 1.333(7) .
C13 C12 1.409(7) .
C35 C34 1.507(7) .
C20 C19 1.402(9) .
C24 C23 1.362(10) .
C24 C19 1.405(8) .
C30 C31 1.397(6) .
C30 C29 1.409(6) .
C18 C17 1.345(7) .
C18 C19 1.425(7) .
C32 C31 1.437(6) .
C11 C12 1.386(7) .
C11 C10 1.520(5) .
C28 C29 1.410(6) .
C31 C34 1.515(7) .
Cl44 C41 1.570(10) .
Cl46 C41 1.983(10) .
Cl42 C41 1.775(8) .
C41 Cl43 1.919(11) .
C41 Cl45 1.744(8) .
C41 Cl47 1.503(10) .
Cl39 C37 1.767(10) .
C37 Cl40 1.732(9) .
C37 Cl38 1.656(11) .
C50 C51 1.379(10) .
C50 C48 1.52(2) .
C49 C51 1.411(9) .
C49 C48 1.423(9) .
C51 C51 1.08(2) 2_656
C52 C52 1.66(8) 2_655
C52 C53 1.67(5) .
C53 C54 1.75(5) .
